data_1532248
loop_
_publ_author_name
'Shilov, G.V.'
'Nalbandyan, V.B.'
'Atovmyan, L.O.'
'Volochaev, V.A.'

_publ_section_title
;
 Crystal growth and crystal structures of the layered ionic conductors -
 sodium lithium titanium oxides
;
_journal_name_full 'International Journal of Inorganic Materials'
_journal_page_first 443
_journal_page_last 449
_journal_volume 2
_journal_year 2000
_chemical_formula_sum 'Li0.56 Na0.73 O2 Ti0.68'
_chemical_name_systematic '(Na0.73 Li0.24) (Li0.32 Ti0.68) O2'
_space_group_IT_number 166
_symmetry_space_group_name_Hall '-R 3 2"'
_symmetry_space_group_name_H-M 'R -3 m :H'
_cell_angle_alpha 90
_cell_angle_beta 90
_cell_angle_gamma 120
_cell_formula_units_Z 3
_cell_length_a 2.993
_cell_length_b 2.993
_cell_length_c 16.045
_cell_volume 124.475
_citation_journal_id_ASTM IJIMCR
_cod_data_source_file Shilov_IJIMCR_2000_1703.cif
_cod_data_source_block Li0.56Na0.73O2Ti0.68
_cod_original_cell_volume 124.4755
_cod_database_code 1532248

loop_
_symmetry_equiv_pos_as_xyz
x,y,z
-y,x-y,z
-x+y,-x,z
y,x,-z
-x,-x+y,-z
x-y,-y,-z
-x,-y,-z
y,-x+y,-z
x-y,x,-z
-y,-x,z
x,x-y,z
-x+y,y,z
x+2/3,y+1/3,z+1/3
-y+2/3,x-y+1/3,z+1/3
-x+y+2/3,-x+1/3,z+1/3
y+2/3,x+1/3,-z+1/3
-x+2/3,-x+y+1/3,-z+1/3
x-y+2/3,-y+1/3,-z+1/3
-x+2/3,-y+1/3,-z+1/3
y+2/3,-x+y+1/3,-z+1/3
x-y+2/3,x+1/3,-z+1/3
-y+2/3,-x+1/3,z+1/3
x+2/3,x-y+1/3,z+1/3
-x+y+2/3,y+1/3,z+1/3
x+1/3,y+2/3,z+2/3
-y+1/3,x-y+2/3,z+2/3
-x+y+1/3,-x+2/3,z+2/3
y+1/3,x+2/3,-z+2/3
-x+1/3,-x+y+2/3,-z+2/3
x-y+1/3,-y+2/3,-z+2/3
-x+1/3,-y+2/3,-z+2/3
y+1/3,-x+y+2/3,-z+2/3
x-y+1/3,x+2/3,-z+2/3
-y+1/3,-x+2/3,z+2/3
x+1/3,x-y+2/3,z+2/3
-x+y+1/3,y+2/3,z+2/3

loop_
_atom_site_label
_atom_site_type_symbol
_atom_site_fract_x
_atom_site_fract_y
_atom_site_fract_z
_atom_site_occupancy
_atom_site_U_iso_or_equiv
Li1 Li+1 0 0 0 0.32 0.0
Ti1 Ti+4 0 0 0 0.68 0.0
O1 O-2 0 0 0.2661 1 0.0
Na1 Na+1 0.3333 0.6667 0.1667 0.73 0.0
Li2 Li+1 0.3333 0.6667 0.1667 0.24 0.0
